data_1533172
loop_
_publ_author_name
'Friedrich, A.'
'Kunz, M.'
'Miletich, R.'
'Pattison, P.'

_publ_section_title
;
 High-pressure behavior of Ba (O H)2: phase transitions and bulk modulus
;
_journal_name_full 'Physical Review, Serie 3. B - Condensed Matter (18,1978-)'
_journal_page_first 214103-1
_journal_page_last 214103-8
_journal_volume 66
_journal_year 2002
_chemical_formula_sum 'Ba H2 O2'
_chemical_name_systematic 'Ba (O H)2'
_space_group_IT_number 14
_symmetry_space_group_name_Hall '-P 2yn'
_symmetry_space_group_name_H-M 'P 1 21/n 1'
_cell_angle_alpha 90
_cell_angle_beta 95.813
_cell_angle_gamma 90
_cell_formula_units_Z 8
_cell_length_a 9.4094
_cell_length_b 7.9155
_cell_length_c 6.7745
_cell_volume 501.971
_citation_journal_id_ASTM PRBMDO
_cod_data_source_file Friedrich_PRBMDO_2002_624.cif
_cod_data_source_block H2Ba1O2
_cod_original_cell_volume 501.9709
_cod_original_sg_symbol_Hall '-P 2ybc (x-z,y,z)'
_cod_original_formula_sum 'H2 Ba1 O2'
_cod_database_code 1533172

loop_
_symmetry_equiv_pos_as_xyz
x,y,z
-x+1/2,y+1/2,-z+1/2
-x,-y,-z
x-1/2,-y-1/2,z-1/2

loop_
_atom_site_label
_atom_site_type_symbol
_atom_site_fract_x
_atom_site_fract_y
_atom_site_fract_z
_atom_site_occupancy
_atom_site_U_iso_or_equiv
_atom_site_attached_hydrogens
O2 O-2 0.416 0.358 0.164 1 0.0 1
Ba1 Ba+2 0.6023 0.6401 0.2498 1 0.0 0
O3 O-2 0.607 0.337 0.476 1 0.0 1
Ba2 Ba+2 0.181 0.5484 0.2168 1 0.0 0
O4 O-2 0.153 0.287 0.467 1 0.0 1
O1 O-2 0.881 0.491 0.19 1 0.0 1
